data_1533424
loop_
_publ_author_name
'Seabra, M.P.'
'Avdeev, M.'
'Alford, N.McN.'
'Ferreira, V.M.'
'Pullar, R.C.'

_publ_section_title
;
 Structure and microwave dielectric properties of (La (Mg0.5 Ti0.5) O3) -
 (Ca Ti O3) system
;
_journal_name_full 'Journal of the European Ceramic Society'
_journal_page_first 2403
_journal_page_last 2408
_journal_volume 23
_journal_year 2003
_chemical_formula_sum 'Ca0.5 La0.5 Mg0.25 O3 Ti0.75'
_chemical_name_systematic '(La0.5 Ca0.5) (Mg0.25 Ti0.75) O3'
_space_group_IT_number 62
_symmetry_space_group_name_Hall '-P 2c 2ab'
_symmetry_space_group_name_H-M 'P b n m'
_cell_angle_alpha 90
_cell_angle_beta 90
_cell_angle_gamma 90
_cell_formula_units_Z 4
_cell_length_a 5.49063
_cell_length_b 5.51551
_cell_length_c 7.7746
_cell_volume 235.443
_citation_journal_id_ASTM JECSER
_cod_data_source_file Seabra_JECSER_2003_120.cif
_cod_data_source_block Ca0.5La0.5Mg0.25O3Ti0.75
_cod_original_cell_volume 235.4431
_cod_original_sg_symbol_Hall '-P 2ac 2n (z,x,y)'
_cod_database_code 1533424

loop_
_symmetry_equiv_pos_as_xyz
x,y,z
x+1/2,-y+1/2,-z
-x+1/2,y+1/2,-z+1/2
-x,-y,z+1/2
-x,-y,-z
-x-1/2,y-1/2,z
x-1/2,-y-1/2,z-1/2
x,y,-z-1/2

loop_
_atom_site_label
_atom_site_type_symbol
_atom_site_fract_x
_atom_site_fract_y
_atom_site_fract_z
_atom_site_occupancy
_atom_site_U_iso_or_equiv
Mg1 Mg+2 0.5 0 0 0.25 0.0
O1 O-2 0.0616 0.4895 0.25 1 0.0
O2 O-2 0.7219 0.2805 0.0387 1 0.0
La1 La+3 -0.0035 0.02466 0.25 0.5 0.0
Ca1 Ca+2 -0.0035 0.02466 0.25 0.5 0.0
Ti1 Ti+4 0.5 0 0 0.75 0.0
